data_2007812
loop_
_publ_author_name
'Morris, Robert J.'
'Shaw, Scott L.'
'Huffman, John C.'
'Bollinger, John C. '

_publ_section_title
;
 Di-\m-chloro-bis[chloro(\h^5^-indenyl)methylhafnium(IV)]
;
_journal_issue 11
_journal_name_full 'Acta Crystallographica Section C'
_journal_page_first 1617
_journal_page_last 1618
_journal_paper_doi 10.1107/S0108270198005368
_journal_volume 54
_journal_year 1998
_chemical_formula_iupac '[Hf2 Cl4 (C H3)2 (C9 H7)2]'
_chemical_formula_moiety 'C20 H20 Cl4 Hf2'
_chemical_formula_sum 'C20 H20 Cl4 Hf2'
_chemical_formula_weight 759.17
_space_group_IT_number 14
_symmetry_cell_setting monoclinic
_symmetry_space_group_name_Hall '-P 2yn'
_symmetry_space_group_name_H-M 'P 1 21/n 1'
_audit_creation_method 'minor manual editing of SDT2CIF v. 1.0 BETA  output'
_cell_angle_alpha 90
_cell_angle_beta 90.944(9)
_cell_angle_gamma 90
_cell_formula_units_Z 2
_cell_length_a 7.7771(12)
_cell_length_b 13.148(2)
_cell_length_c 10.0967(15)
_cell_measurement_reflns_used 56
_cell_measurement_temperature 100
_cell_measurement_theta_max 10.30
_cell_measurement_theta_min 9.59
_cell_volume 1032.3(3)
_computing_cell_refinement 'XTEL (local software)'
_computing_data_collection 'PCPS (local software)'
_computing_data_reduction XTEL
_computing_molecular_graphics XTEL
_computing_publication_material XTEL
_computing_structure_refinement XTEL
_computing_structure_solution 'SHELXTL/PC (Sheldrick, 1990)'
_diffrn_ambient_temperature 100
_diffrn_detector_area_resol_mean n/a
_diffrn_measured_fraction_theta_full 0
_diffrn_measured_fraction_theta_max 1
_diffrn_measurement_device_type 'Refurbished Picker diffractometer'
_diffrn_measurement_method '\q/2\q scans'
_diffrn_radiation_type 'Mo K\a'
_diffrn_radiation_wavelength 0.71069
_diffrn_reflns_av_R_equivalents 0.025
_diffrn_reflns_limit_h_max 3
_diffrn_reflns_limit_h_min -10
_diffrn_reflns_limit_k_max 17
_diffrn_reflns_limit_k_min 0
_diffrn_reflns_limit_l_max 13
_diffrn_reflns_limit_l_min -13
_diffrn_reflns_number 3330
_diffrn_reflns_theta_full 0
_diffrn_reflns_theta_max 27.50
_diffrn_reflns_theta_min 3.04
_diffrn_standards_decay_% -1.3
_diffrn_standards_interval_count 400
_diffrn_standards_number 4
_exptl_absorpt_coefficient_mu 10.55
_exptl_absorpt_correction_T_max 0.743
_exptl_absorpt_correction_T_min 0.567
_exptl_absorpt_correction_type analytical
_exptl_absorpt_process_details '(Meulenaer & Tompa, 1965)'
_exptl_crystal_colour orange
_exptl_crystal_density_diffrn 2.442
_exptl_crystal_density_method 'not measured'
_exptl_crystal_description needle
_exptl_crystal_F_000 704
_exptl_crystal_size_max 0.13
_exptl_crystal_size_mid 0.13
_exptl_crystal_size_min 0.11
_refine_diff_density_max 0.23
_refine_diff_density_min 0.20
_refine_ls_extinction_coef '0.5(3) \\times 10^-7^'
_refine_ls_extinction_method 'Larson (1967)'
_refine_ls_goodness_of_fit_ref 1.259
_refine_ls_hydrogen_treatment refall
_refine_ls_matrix_type full
_refine_ls_number_parameters 161
_refine_ls_number_reflns 2015
_refine_ls_R_factor_gt 0.028
_refine_ls_shift/su_max 0.05
_refine_ls_structure_factor_coef F
_refine_ls_weighting_details 'w = 1/[\s^2^(F)+(0.04F)^2^]'
_refine_ls_weighting_scheme calc
_refine_ls_wR_factor_ref 0.028
_reflns_number_gt 2015
_reflns_number_total 2366
_reflns_threshold_expression 'F^2^ > 2.33\s(F^2^)'
_cod_data_source_file fr1091.cif
_cod_data_source_block MSC94904
_cod_original_sg_symbol_H-M 'P 21/n'
_cod_database_code 2007812
_cod_database_fobs_code 2007812

loop_
_symmetry_equiv_pos_as_xyz
x,y,z
1/2-x,1/2+y,1/2-z
1/2+x,1/2-y,1/2+z
-x,-y,-z

loop_
_atom_site_label
_atom_site_fract_x
_atom_site_fract_y
_atom_site_fract_z
_atom_site_U_iso_or_equiv
_atom_site_adp_type
_atom_site_occupancy
_atom_site_disorder_assembly
_atom_site_disorder_group
_atom_site_type_symbol
Hf1 0.64379(3) 0.103250(19) 0.90178(2) 0.01036(8) Uani 1 . 0 Hf
Cl2 0.66782(18) -0.05985(12) 1.04022(15) 0.0153(4) Uani 1 . 0 Cl
Cl3 0.5460(2) 0.27508(14) 0.92626(18) 0.0193(6) Uani 1 . 0 Cl
C4 0.8961(4) 0.1469(3) 1.0214(4) 0.0235(12) Uani 1 . 0 C
C5 0.8373(8) 0.1040(5) 0.7116(6) 0.0161(17) Uani 1 . 0 C
C6 0.6290(8) -0.0192(5) 0.7100(6) 0.0145(17) Uani 1 . 0 C
C7 0.8043(8) 0.0011(5) 0.7424(6) 0.0156(18) Uani 1 . 0 C
C8 0.5278(9) -0.1084(5) 0.7168(6) 0.0180(18) Uani 1 . 0 C
C9 0.6830(9) 0.1510(5) 0.6696(6) 0.0165(18) Uani 1 . 0 C
C10 0.5527(8) 0.0741(5) 0.6642(6) 0.0144(17) Uani 1 . 0 C
C11 0.3753(8) 0.0758(5) 0.6242(6) 0.0178(18) Uani 1 . 0 C
C12 0.2845(8) -0.0135(6) 0.6282(6) 0.0193(19) Uani 1 . 0 C
C13 0.3606(9) -0.1042(6) 0.6744(6) 0.0202(19) Uani 1 . 0 C
H1 0.953(14) 0.086(9) 1.016(11) 0.01(2) Uiso 1 . 0 H
H2 0.937(15) 0.209(9) 0.961(12) 0.03(2) Uiso 1 . 0 H
H3 0.856(15) 0.166(10) 1.092(14) 0.03(2) Uiso 1 . 0 H
H4 0.936(9) 0.130(5) 0.730(7) 0.001(13) Uiso 1 . 0 H
H5 0.869(10) -0.041(6) 0.776(8) 0.019(15) Uiso 1 . 0 H
H6 0.573(12) -0.167(8) 0.751(10) 0.06(2) Uiso 1 . 0 H
H7 0.676(13) 0.213(8) 0.634(10) 0.06(2) Uiso 1 . 0 H
H8 0.327(10) 0.135(7) 0.589(8) 0.027(17) Uiso 1 . 0 H
H9 0.173(9) -0.010(5) 0.605(6) 0.004(13) Uiso 1 . 0 H
H10 0.296(12) -0.160(7) 0.677(9) 0.05(2) Uiso 1 . 0 H

loop_
_atom_site_aniso_label
_atom_site_aniso_U_11
_atom_site_aniso_U_22
_atom_site_aniso_U_33
_atom_site_aniso_U_12
_atom_site_aniso_U_13
_atom_site_aniso_U_23
Hf1 0.0100(2) 0.0116(6) 0.0095(3) -0.00150(10) 0.00290(8) -0.00059(10)
Cl2 0.0130(7) 0.0187(12) 0.0143(8) 0.0007(6) 0.0014(5) 0.0033(6)
Cl3 0.0178(10) 0.0169(13) 0.0232(12) 0.0025(7) 0.0012(6) -0.0011(7)
C4 0.0216(19) 0.019(2) 0.029(2) 0.0013(12) 0.0044(13) 0.0015(13)
C5 0.013(3) 0.016(3) 0.019(3) -0.002(3) 0.005(2) -0.001(3)
C6 0.019(3) 0.018(3) 0.007(3) 0.000(2) 0.004(2) -0.004(2)
C7 0.016(3) 0.018(3) 0.013(3) 0.003(2) 0.008(2) -0.001(2)
C8 0.023(3) 0.015(3) 0.016(3) 0.000(3) 0.006(2) -0.004(3)
C9 0.023(3) 0.017(3) 0.009(3) 0.001(3) 0.005(2) 0.002(2)
C10 0.018(3) 0.015(3) 0.010(3) 0.001(2) 0.002(2) -0.001(2)
C11 0.019(3) 0.023(4) 0.011(3) 0.005(3) 0.002(2) 0.001(2)
C12 0.013(3) 0.031(4) 0.014(3) -0.001(3) 0.004(2) -0.006(3)
C13 0.023(3) 0.023(4) 0.015(3) -0.009(3) 0.004(2) -0.006(3)

loop_
_atom_type_symbol
_atom_type_description
_atom_type_scat_dispersion_real
_atom_type_scat_dispersion_imag
_atom_type_scat_source
Hf Hf -1.118 6.185 'International Tables Vol. IV (1974) Table 2.2B'
Cl Cl 0.132 0.159 'International Tables Vol. IV (1974) Table 2.2B'
C C 0.002 0.002 'International Tables Vol. IV (1974) Table 2.2B'
H H 0 0 'International Tables Vol. IV (1974) Table 2.2B'

loop_
_geom_angle_atom_site_label_1
_geom_angle_atom_site_label_2
_geom_angle_atom_site_label_3
_geom_angle_site_symmetry_1
_geom_angle_site_symmetry_3
_geom_angle
_geom_angle_publ_flag
Cl2 Hf1 Cl2 . 4_657 75.54(5) yes
Cl2 Hf1 Cl3 . . 138.76(6) yes
Cl2 Hf1 Cl3 4_657 . 83.33(6) yes
Cl2 Hf1 C4 . . 82.64(9) yes
Cl2 Hf1 C4 4_657 . 135.90(9) yes
Cl2 Hf1 C5 . . 112.89(16) no
Cl2 Hf1 C5 4_657 . 140.46(16) no
Cl2 Hf1 C6 . . 83.50(15) no
Cl2 Hf1 C6 4_657 . 90.11(14) no
Cl2 Hf1 C7 . . 82.33(16) no
Cl2 Hf1 C7 4_657 . 121.36(16) no
Cl2 Hf1 C9 . . 136.59(16) no
Cl2 Hf1 C9 4_657 . 114.09(16) no
Cl2 Hf1 C10 . . 114.11(15) no
Cl2 Hf1 C10 4_657 . 86.07(15) no
Cl3 Hf1 C4 . . 88.88(9) yes
Cl3 Hf1 C5 . . 106.01(16) no
Cl3 Hf1 C6 . . 132.11(16) no
Cl3 Hf1 C7 . . 138.51(16) no
Cl3 Hf1 C9 . . 84.37(17) no
Cl3 Hf1 C10 . . 99.02(15) no
C4 Hf1 C5 . . 83.35(18) no
C4 Hf1 C6 . . 125.19(17) no
C4 Hf1 C7 . . 92.36(18) no
C4 Hf1 C9 . . 108.16(18) no
C4 Hf1 C10 . . 138.02(17) no
C5 Hf1 C6 . . 54.8(2) no
C5 Hf1 C7 . . 33.4(2) no
C5 Hf1 C9 . . 33.3(2) no
C5 Hf1 C10 . . 54.8(2) no
C6 Hf1 C7 . . 33.2(2) no
C6 Hf1 C9 . . 55.5(2) no
C6 Hf1 C10 . . 33.1(2) no
C7 Hf1 C9 . . 55.9(2) no
C7 Hf1 C10 . . 55.3(2) no
C9 Hf1 C10 . . 33.5(2) no
Hf1 Cl2 Hf1 4_657 . 104.46(5) yes
Hf1 C4 H1 . . 99(7) no
Hf1 C4 H2 . . 98(6) no
Hf1 C4 H3 . . 101(8) no
H1 C4 H2 . . 119(9) no
H1 C4 H3 . . 121(11) no
H2 C4 H3 . . 112(11) no
Hf1 C5 C7 . . 73.1(3) no
Hf1 C5 C9 . . 73.0(3) no
Hf1 C5 H4 . . 113(4) no
C7 C5 C9 . . 109.2(6) no
C7 C5 H4 . . 120(4) no
C9 C5 H4 . . 130(4) no
Hf1 C6 C7 . . 70.8(3) no
Hf1 C6 C8 . . 120.7(4) no
Hf1 C6 C10 . . 73.4(3) no
C7 C6 C8 . . 132.5(6) no
C7 C6 C10 . . 107.7(6) no
C8 C6 C10 . . 119.8(6) no
Hf1 C7 C5 . . 73.5(4) no
Hf1 C7 C6 . . 76.0(3) no
Hf1 C7 H5 . . 115(5) no
C5 C7 C6 . . 107.8(6) no
C5 C7 H5 . . 129(5) no
C6 C7 H5 , . 123(5) no
C6 C8 C13 . . 118.7(6) no
C6 C8 H6 . . 120(6) no
C13 C8 H6 . . 121(6) no
Hf1 C9 C5 . . 73.7(4) no
Hf1 C9 C10 . . 75.9(4) no
Hf1 C9 H7 . . 128(7) no
C5 C9 C10 . . 107.5(6) no
C5 C9 H7 . . 125(6) no
C10 C9 H7 . . 126(7) no
Hf1 C10 C6 . . 73.5(3) no
Hf1 C10 C9 . . 70.6(3) no
Hf1 C10 C11 . . 121.4(4) no
C6 C10 C9 . . 107.6(6) no
C6 C10 C11 . . 119.7(6) no
C9 C10 C11 . . 132.7(6) no
C10 C11 C12 . . 118.2(6) no
C10 C11 H8 . . 120(5) no
C12 C11 H8 . . 121(5) no
C11 C12 C13 . . 121.4(6) no
C11 C12 H9 . . 117(4) no
C13 C12 H9 . . 122(4) no
C8 C13 C12 . . 122.1(6) no
C8 C13 H10 . . 120(6) no
C12 C13 H10 . . 118(6) no

loop_
_geom_bond_atom_site_label_1
_geom_bond_atom_site_label_2
_geom_bond_site_symmetry_1
_geom_bond_site_symmetry_2
_geom_bond_distance
_geom_bond_publ_flag
Hf1 Cl2 . . 2.5649(16) yes
Hf1 Cl2 . 4_657 2.5668(15) yes
Hf1 Cl3 . . 2.3977(18) yes
Hf1 C4 . . 2.358(3) yes
Hf1 C5 . . 2.459(6) yes
Hf1 C6 . . 2.519(6) yes
Hf1 C7 . . 2.453(6) yes
Hf1 C9 . . 2.450(6) yes
Hf1 C10 . . 2.519(6) yes
C4 H1 . . 0.91(12) no
C4 H2 . . 1.07(12) no
C4 H3 . . 0.82(15) no
C5 C7 . . 1.413(9) no
C5 C9 . . 1.408(9) no
C5 H4 . . 0.86(7) no
C6 C7 . . 1.422(9) no
C6 C8 . . 1.415(9) no
C6 C10 . . 1.435(9) no
C7 H5 . . 0.82(8) no
C8 C13 . . 1.363(9) no
C8 H6 . . 0.92(10) no
C9 C10 . . 1.433(9) no
C9 H7 . . 0.89(10) no
C10 C11 . . 1.431(9) no
C11 C12 . . 1.371(10) no
C11 H8 . . 0.94(9) no
C12 C13 . . 1.408(10) no
C12 H9 . . 0.89(7) no
C13 H10 . . 0.89(9) no
